data_1571142
loop_
_publ_author_name
'Patyk-Ka&#x17a;mierczak, Ewa'
'Izquierdo-Ruiz, Fernando'
'Lobato, Alvaro'
'Ka&#x17a;mierczak, Micha&#x142;'
'Moszczy&#x144;ska, Ida'
'Olejniczak, Anna'
'Recio, J. Manuel'

_publ_section_title
;
 The curious case of proton migration under pressure in the malonic acid
 and 4,4'-bipyridine cocrystal.
;
_journal_coeditor_code YC5045
_journal_issue 2
_journal_name_full IUCrJ
_journal_page_first 168
_journal_page_last 181
_journal_paper_doi 10.1107/S2052252524000344
_journal_volume 11
_journal_year 2024
_chemical_formula_moiety 'C3 H3.406 O4, C10 H8.594 N2'
_chemical_formula_sum 'C13 H12 N2 O4'
_chemical_formula_weight 260.25
_chemical_name_systematic 'Malonic acid 4,4'-bipyridyl'
_space_group_crystal_system monoclinic
_space_group_IT_number 15
_space_group_name_Hall '-C 2yc'
_space_group_name_H-M_alt 'C 1 2/c 1'
_atom_sites_solution_hydrogens geom
_audit_creation_date 2022-08-09
_audit_creation_method
;
Olex2 1.5
(compiled 2022.04.07 svn.rca3783a0 for OlexSys, GUI svn.r6498)
;
_cell_angle_alpha 90
_cell_angle_beta 106.48(9)
_cell_angle_gamma 90
_cell_formula_units_Z 4
_cell_length_a 19.687(13)
_cell_length_b 3.6609(7)
_cell_length_c 15.043(13)
_cell_measurement_reflns_used 533
_cell_measurement_temperature 298(2)
_cell_measurement_theta_max 21.5780
_cell_measurement_theta_min 4.4220
_cell_volume 1039.6(12)
_computing_cell_refinement 'CrysAlisPro 1.171.41.93a (Rigaku OD, 2020)'
_computing_data_collection 'CrysAlisPro 1.171.41.93a (Rigaku OD, 2020)'
_computing_data_reduction 'CrysAlisPro 1.171.41.93a (Rigaku OD, 2020)'
_computing_molecular_graphics 'Olex2 1.5 (Dolomanov et al., 2009)'
_computing_publication_material 'Olex2 1.5 (Dolomanov et al., 2009)'
_computing_structure_refinement 'SHELXL 2014/7 (Sheldrick, 2015)'
_diffrn_ambient_pressure 2470000(20000)
_diffrn_ambient_temperature 298(2)
_diffrn_detector 'CCD plate'
_diffrn_detector_area_resol_mean 16.1544
_diffrn_detector_type Eos
_diffrn_measured_fraction_theta_full 0.557
_diffrn_measured_fraction_theta_max 0.475
_diffrn_measurement_details
;
List of Runs (angles in degrees, time in seconds):

  # Type    Start    End  Width  t~exp~   \w     \q     \k     \f   Frames
--------------------------------------------------------------------------
  1  \f    -45.00  24.60   0.80   40.00   0.00 -25.00   0.00    --    87
  2  \f    135.00 204.60   0.80   40.00   0.00 -25.00   0.00    --    87
  3  \f    155.00 221.40   0.80   40.00   0.00  25.00   0.00    --    83
  4  \f    -25.00  39.80   0.80   40.00   0.00  25.00   0.00    --    81
  5  \w    -29.00  28.60   0.80   40.00    --   30.00  39.46 -12.90   72
  6  \w    -29.00  28.60   0.80   40.00    --   30.00  39.46 167.10   72
  7  \w    -60.00  20.00   0.80   40.00    --  -30.00  39.46 167.10  100
  8  \w    -55.00  14.60   0.80   40.00    --  -30.00  39.46 -12.90   87
  9  \w    -69.00  -3.40   0.80   40.00    --  -30.00  81.40 -28.90   82
 10  \w    -69.00  -3.40   0.80   40.00    --  -30.00  81.40 151.10   82
 11  \w    -23.00  14.60   0.80   40.00    --   25.00  81.40 151.10   47
 12  \w    -23.00  14.60   0.80   40.00    --   25.00  81.40 -28.90   47
 13  \w    -48.00 -16.00   0.80   40.00    --   25.00 134.60 -56.90   40
 14  \w    -48.00 -15.20   0.80   40.00    --   25.00 134.60 123.10   41
 15  \w    -96.00 -30.40   0.80   40.00    --  -25.00 134.60 123.10   82
 16  \w    -96.00 -30.40   0.80   40.00    --  -25.00 134.60 -56.90   82
;
_diffrn_measurement_device 'four-circle diffractometer'
_diffrn_measurement_device_type 'Xcalibur, Eos'
_diffrn_measurement_method '\w and \f scans'
_diffrn_orient_matrix_type 'CrysAlisPro convention (1999,Acta A55,543-557)'
_diffrn_orient_matrix_UB_11 0.0283479000
_diffrn_orient_matrix_UB_12 -0.0028723000
_diffrn_orient_matrix_UB_13 0.0415748000
_diffrn_orient_matrix_UB_21 0.0210859000
_diffrn_orient_matrix_UB_22 0.1037618000
_diffrn_orient_matrix_UB_23 -0.0218750000
_diffrn_orient_matrix_UB_31 -0.0128974000
_diffrn_orient_matrix_UB_32 0.1634978000
_diffrn_orient_matrix_UB_33 0.0145589000
_diffrn_radiation_monochromator graphite
_diffrn_radiation_probe x-ray
_diffrn_radiation_type 'Mo K\a'
_diffrn_radiation_wavelength 0.71073
_diffrn_reflns_av_R_equivalents 0.1372
_diffrn_reflns_av_unetI/netI 0.2148
_diffrn_reflns_Laue_measured_fraction_full 0.557
_diffrn_reflns_Laue_measured_fraction_max 0.475
_diffrn_reflns_limit_h_max 25
_diffrn_reflns_limit_h_min -22
_diffrn_reflns_limit_k_max 4
_diffrn_reflns_limit_k_min -4
_diffrn_reflns_limit_l_max 17
_diffrn_reflns_limit_l_min -17
_diffrn_reflns_number 2467
_diffrn_reflns_point_group_measured_fraction_full 0.557
_diffrn_reflns_point_group_measured_fraction_max 0.475
_diffrn_reflns_theta_full 25.242
_diffrn_reflns_theta_max 28.369
_diffrn_reflns_theta_min 4.440
_diffrn_source 'fine-focus sealed X-ray tube'
_diffrn_source_type 'Enhance (Mo) X-ray Source'
_exptl_absorpt_coefficient_mu 0.126
_exptl_absorpt_correction_T_max 0.576
_exptl_absorpt_correction_T_min 0.456
_exptl_absorpt_correction_type gaussian
_exptl_absorpt_process_details
;
CrysAlisPro 1.171.41.93a (Rigaku Oxford Diffraction, 2020)
Numerical absorption correction based on gaussian integration over
a multifaceted crystal model (Absorb Angel (2004) J. Appl. Cryst. 37:486-492)
;
_exptl_crystal_colour colourless
_exptl_crystal_colour_primary colourless
_exptl_crystal_density_diffrn 1.663
_exptl_crystal_description plate
_exptl_crystal_F_000 544
_exptl_crystal_preparation 'mounted in a diamond-anvil cell '
_exptl_crystal_recrystallization_method
; Single crystal grown at ambient conditions from EtOH:DMSO (1:1 vol. ratio) 
mounted in diamond anvil cell
;
_exptl_crystal_size_max 0.35
_exptl_crystal_size_mid 0.196
_exptl_crystal_size_min 0.019
_refine_diff_density_max 0.182
_refine_diff_density_min -0.238
_refine_diff_density_rms 0.054
_refine_ls_extinction_method none
_refine_ls_goodness_of_fit_ref 1.008
_refine_ls_hydrogen_treatment constr
_refine_ls_matrix_type full
_refine_ls_number_parameters 89
_refine_ls_number_reflns 615
_refine_ls_number_restraints 43
_refine_ls_restrained_S_all 0.983
_refine_ls_R_factor_all 0.2347
_refine_ls_R_factor_gt 0.0735
_refine_ls_shift/su_max 0.000
_refine_ls_shift/su_mean 0.000
_refine_ls_structure_factor_coef Fsqd
_refine_ls_weighting_details 'w=1/[\s^2^(Fo^2^)+(0.0121P)^2^] where P=(Fo^2^+2Fc^2^)/3'
_refine_ls_weighting_scheme calc
_refine_ls_wR_factor_gt 0.0751
_refine_ls_wR_factor_ref 0.1110
_reflns_Friedel_coverage 0.000
_reflns_number_gt 217
_reflns_number_total 615
_reflns_threshold_expression 'I > 2\s(I)'
_cod_data_source_file yc5045.cif
_cod_data_source_block BIPYMA_247
_cod_database_code 1571142
_shelx_shelxl_version_number 2014/7
_chemical_oxdiff_formula 'C3H4O4, C10H8N4'
_shelx_space_group_comment
;
The symmetry employed for this shelxl refinement is uniquely defined
by the following loop, which should always be used as a source of
symmetry information in preference to the above space-group names.
They are only intended as comments.
;
_shelx_estimated_absorpt_t_max 0.998
_shelx_estimated_absorpt_t_min 0.957
_exptl_oxdiff_absorpt_process_details
;
Gaussian integration over a grid
of 16 x 16 x 16 points =  4096 total grid points
  Based upon method of Burnham (1966)

 Data corrected for diamond-anvil cell absorption
 Note that exptl_absorpt_correction_tmin and _tmax
 the total correction factors applied to the intensities
 The individual factors are: 
         range of dac transmission factors (min-max)      0.458     0.578
         range of gasket transmission (min-max)           1.000     1.000
         range of P media transmission (min-max)          1.000     1.000

 thickness of diamond anvil 1: 13.500 mm, mu =  0.0202 mm-1
       thickness of platten 1:  0.000 mm, mu =  0.0000 mm-1

 thickness of diamond anvil 2: 13.500 mm, mu =  0.0202 mm-1
       thickness of platten 2:  0.000 mm, mu =  0.0000 mm-1

    Gasket shadowing corrections were made based upon
    Gasket thickness = 150.0 microns, radius = 220.0 microns
    Gasket absorption coeff =         0.00 mm-1
    REFLECTION WAS CONSIDERED TOTALLY OBSCURED IF 
 FRACTION CRYSTAL ILLUMINATED WAS LESS THAN 0.00

    Non-absorbing pressure medium
;
_olex2_refinement_description
;
1. Fixed Uiso
 At 1.2 times of:
  All C(H) groups, All C(H,H) groups, All N(H) groups
 At 1.5 times of:
  All O(H) groups
2. Rigid bond restraints
 N1, C2, C3, C4, C5, C6
 with sigma for 1-2 distances of 0.01 and sigma for 1-3 distances of 0.01
 C7, C8
 with sigma for 1-2 distances of 0.01 and sigma for 1-3 distances of 0.01
3. Uiso/Uaniso restraints and constraints
C2 \\sim C3 \\sim C4 \\sim C5 \\sim C6: within 2A with sigma of 0.01 and sigma
for terminal atoms of 0.02 within 2A
C7 \\sim C8: within 2A with sigma of 0.04 and sigma for terminal atoms of 0.08
within 2A
4. Others
 Sof(H1)=1-FVAR(1)
 Sof(H1A)=FVAR(1)
 Fixed Sof: H8A(0.5) H8B(0.5)
5.a Secondary CH2 refined with riding coordinates:
 C8(H8A,H8B)
5.b Aromatic/amide H refined with riding coordinates:
 N1(H1), C2(H2), C3(H3), C5(H5), C6(H6)
5.c Idealised tetrahedral OH refined as rotating group:
 O1(H1A)
;
_ins_header
;
TITL BIPYMA_254_final_56 in C2/c 
REM C2/c (#15 in standard setting)
CELL 0.71073  19.686501   3.660943  15.043320  90.0000 106.4830  90.0000
ZERR    3.00   0.012528   0.000733   0.013279   0.0000   0.0945   0.0000
LATT  7
SYMM -x, y,-z+1/2 
SFAC C H N O
UNIT 39.00 36.00 12.00 12.00
SIZE 0.02 0.20 0.35
TREF
HKLF 4
END
;
_olex2_submission_special_instructions 'No special instructions were received'
_oxdiff_exptl_absorpt_empirical_details
;
Empirical correction (ABSPACK) includes:
- Absorption correction using spherical harmonics
- Frame scaling
;
_oxdiff_exptl_absorpt_empirical_full_max 2.114
_oxdiff_exptl_absorpt_empirical_full_min 0.699

loop_
_space_group_symop_operation_xyz
'x, y, z'
'-x, y, -z+1/2'
'x+1/2, y+1/2, z'
'-x+1/2, y+1/2, -z+1/2'
'-x, -y, -z'
'x, -y, z-1/2'
'-x+1/2, -y+1/2, -z'
'x+1/2, -y+1/2, z-1/2'

loop_
_atom_site_label
_atom_site_type_symbol
_atom_site_fract_x
_atom_site_fract_y
_atom_site_fract_z
_atom_site_U_iso_or_equiv
_atom_site_adp_type
_atom_site_occupancy
_atom_site_site_symmetry_order
_atom_site_calc_flag
_atom_site_refinement_flags_posn
_atom_site_refinement_flags_adp
_atom_site_refinement_flags_occupancy
_atom_site_disorder_assembly
_atom_site_disorder_group
O1 O 0.4748(4) -0.0171(13) 0.3674(7) 0.034(4) Uani 1 1 d . . . . .
H1A H 0.4472 0.1269 0.3804 0.051 Uiso 0.70(8) 1 calc R U P A 1
O2 O 0.3871(4) -0.0867(12) 0.2364(9) 0.046(6) Uani 1 1 d . . . . .
C7 C 0.4479(9) -0.1392(19) 0.2852(14) 0.025(5) Uani 1 1 d . U . . .
C8 C 0.5000 -0.3648(19) 0.2500 0.036(7) Uani 1 2 d S TU P . .
H8A H 0.5265 -0.5213 0.2998 0.043 Uiso 0.5 1 calc R U P . .
H8B H 0.4735 -0.5213 0.2002 0.043 Uiso 0.5 1 calc R U P . .
N1 N 0.3820(6) 0.3487(15) 0.4185(9) 0.028(3) Uani 1 1 d . U . . .
H1 H 0.4140 0.2416 0.3991 0.034 Uiso 0.30(8) 1 calc R U P A 2
C2 C 0.3163(6) 0.3871(17) 0.3597(11) 0.034(3) Uani 1 1 d . U . . .
H2 H 0.3067 0.3110 0.2984 0.041 Uiso 1 1 calc R U . . .
C3 C 0.2627(6) 0.5422(16) 0.3917(9) 0.034(3) Uani 1 1 d . U . . .
H3 H 0.2168 0.5613 0.3526 0.041 Uiso 1 1 calc R U . . .
C4 C 0.2784(6) 0.6659(16) 0.4814(10) 0.025(3) Uani 1 1 d . U . . .
C5 C 0.3471(6) 0.6326(15) 0.5393(10) 0.032(3) Uani 1 1 d . U . . .
H5 H 0.3587 0.7168 0.6001 0.039 Uiso 1 1 calc R U . . .
C6 C 0.3985(7) 0.4692(17) 0.5040(10) 0.034(3) Uani 1 1 d . U . . .
H6 H 0.4448 0.4462 0.5416 0.041 Uiso 1 1 calc R U . . .

loop_
_atom_site_aniso_label
_atom_site_aniso_U_11
_atom_site_aniso_U_22
_atom_site_aniso_U_33
_atom_site_aniso_U_23
_atom_site_aniso_U_13
_atom_site_aniso_U_12
O1 0.033(8) 0.040(3) 0.036(10) -0.003(4) 0.019(9) 0.004(3)
O2 0.033(9) 0.062(4) 0.042(15) 0.008(4) 0.008(13) 0.012(4)
C7 0.038(11) 0.026(4) 0.012(15) -0.001(6) 0.007(14) -0.009(5)
C8 0.037(12) 0.039(5) 0.036(18) 0.000 0.017(15) 0.000
N1 0.033(6) 0.037(3) 0.013(10) -0.003(4) 0.004(8) -0.006(4)
C2 0.032(6) 0.052(4) 0.016(9) -0.001(5) 0.001(7) 0.008(4)
C3 0.022(5) 0.056(4) 0.022(9) -0.003(4) 0.001(7) 0.004(4)
C4 0.022(5) 0.033(3) 0.019(9) -0.002(4) 0.005(8) -0.006(3)
C5 0.030(6) 0.049(4) 0.015(9) -0.005(4) 0.002(7) 0.003(4)
C6 0.027(6) 0.049(4) 0.021(9) -0.010(5) -0.003(7) 0.001(4)

loop_
_atom_type_symbol
_atom_type_description
_atom_type_scat_dispersion_real
_atom_type_scat_dispersion_imag
_atom_type_scat_source
C C 0.0033 0.0016 'International Tables Vol C Tables 4.2.6.8 and 6.1.1.4'
H H 0.0000 0.0000 'International Tables Vol C Tables 4.2.6.8 and 6.1.1.4'
N N 0.0061 0.0033 'International Tables Vol C Tables 4.2.6.8 and 6.1.1.4'
O O 0.0106 0.0060 'International Tables Vol C Tables 4.2.6.8 and 6.1.1.4'

loop_
_exptl_crystal_face_index_h
_exptl_crystal_face_index_k
_exptl_crystal_face_index_l
_exptl_crystal_face_perp_dist
-21 3 12 0.1209
12 5 -3 0.1582
24 -2 -13 0.0546
-16 -4 6 0.1802
22 -2 -12 0.0638
-6 0 -10 0.0040
7 0 11 0.0110

loop_
_geom_angle_atom_site_label_1
_geom_angle_atom_site_label_2
_geom_angle_atom_site_label_3
_geom_angle
_geom_angle_site_symmetry_1
_geom_angle_site_symmetry_3
_geom_angle_publ_flag
C7 O1 H1A 109.5 . . ?
O1 C7 C8 112.9(15) . . ?
O2 C7 O1 126.1(11) . . ?
O2 C7 C8 121.0(16) . . ?
C7 C8 C7 114.4(7) 2_655 . ?
C7 C8 H8A 108.7 2_655 . ?
C7 C8 H8A 108.7 . . ?
C7 C8 H8B 108.7 2_655 . ?
C7 C8 H8B 108.7 . . ?
H8A C8 H8B 107.6 . . ?
C2 N1 H1 118.9 . . ?
C6 N1 H1 118.9 . . ?
C6 N1 C2 122.2(10) . . ?
N1 C2 H2 120.3 . . ?
N1 C2 C3 119.5(14) . . ?
C3 C2 H2 120.3 . . ?
C2 C3 H3 120.3 . . ?
C4 C3 C2 119.4(13) . . ?
C4 C3 H3 120.3 . . ?
C3 C4 C4 120.8(17) . 7_566 ?
C3 C4 C5 119.6(8) . . ?
C5 C4 C4 119.5(17) . 7_566 ?
C4 C5 H5 120.7 . . ?
C4 C5 C6 118.6(13) . . ?
C6 C5 H5 120.7 . . ?
N1 C6 C5 120.6(14) . . ?
N1 C6 H6 119.7 . . ?
C5 C6 H6 119.7 . . ?

loop_
_geom_bond_atom_site_label_1
_geom_bond_atom_site_label_2
_geom_bond_distance
_geom_bond_site_symmetry_2
_geom_bond_publ_flag
O1 H1A 0.8200 . ?
O1 C7 1.28(2) . ?
O2 C7 1.23(2) . ?
C7 C8 1.524(9) . ?
C8 C7 1.524(9) 2_655 ?
C8 H8A 0.9700 . ?
C8 H8B 0.9700 . ?
N1 H1 0.8600 . ?
N1 C2 1.351(18) . ?
N1 C6 1.311(17) . ?
C2 H2 0.9300 . ?
C2 C3 1.399(9) . ?
C3 H3 0.9300 . ?
C3 C4 1.372(18) . ?
C4 C4 1.516(12) 7_566 ?
C4 C5 1.39(2) . ?
C5 H5 0.9300 . ?
C5 C6 1.403(9) . ?
C6 H6 0.9300 . ?

loop_
_geom_torsion_atom_site_label_1
_geom_torsion_atom_site_label_2
_geom_torsion_atom_site_label_3
_geom_torsion_atom_site_label_4
_geom_torsion
_geom_torsion_site_symmetry_1
_geom_torsion_site_symmetry_2
_geom_torsion_site_symmetry_3
_geom_torsion_site_symmetry_4
_geom_torsion_publ_flag
O1 C7 C8 C7 -79.7(6) . . . 2_655 ?
O2 C7 C8 C7 99.8(11) . . . 2_655 ?
N1 C2 C3 C4 2.5(10) . . . . ?
C2 N1 C6 C5 2.5(11) . . . . ?
C2 C3 C4 C4 -179.8(6) . . . 7_566 ?
C2 C3 C4 C5 -0.5(11) . . . . ?
C3 C4 C5 C6 -0.5(11) . . . . ?
C4 C4 C5 C6 178.7(6) 7_566 . . . ?
C4 C5 C6 N1 -0.4(11) . . . . ?
C6 N1 C2 C3 -3.6(11) . . . . ?

loop_
_exptl_oxdiff_crystal_face_indexfrac_h
_exptl_oxdiff_crystal_face_indexfrac_k
_exptl_oxdiff_crystal_face_indexfrac_l
_exptl_oxdiff_crystal_face_x
_exptl_oxdiff_crystal_face_y
_exptl_oxdiff_crystal_face_z
-21.1165 2.7421 12.2101 -0.0989 -0.4278 0.8984
12.2390 4.6318 -3.2627 0.1980 0.8100 0.5519
24.2720 -1.5510 -13.0531 0.1498 0.6364 -0.7567
-16.3833 -4.1322 5.7081 -0.2153 -0.8991 -0.3812
22.1116 -2.4665 -12.3716 0.1196 0.4809 -0.8686
-5.6394 0.3756 -10.4482 -0.5953 0.1486 -0.0180
6.5394 -0.4741 11.3437 0.6583 -0.1594 0.0033
